data_7050325
loop_
_publ_author_name
'Joulia Larionova'
'Rodolphe Clerac'
'Bruno Donnadieu'
'Christian Guerin'
'Bernard Henner'
'Lollita Lecren'
A.Meyer
'Alexander V. Pokrovskii'
'Stephanie Willemin'

_publ_section_title
;
Synthesis and Characterisation of Magnetic Organic
Inorganic Nanocomposites Based on [Mn12O12(CH2C(CH3)COO)16(H2O)4]
Building Block.
;
_journal_name_full 'New J.Chem.(Nouv.J.Chim.)'
_journal_year 2004
_chemical_formula_sum 'C81 H112 Cl2 Mn12 O56'
_chemical_formula_weight 2711.9
_space_group_IT_number 15
_symmetry_cell_setting monoclinic
_symmetry_space_group_name_Hall '-C 2yc'
_symmetry_space_group_name_H-M 'C 1 2/c 1'
_atom_sites_solution_hydrogens geom
_atom_sites_solution_primary direct
_atom_sites_solution_secondary difmap
_cell_angle_alpha 90.00
_cell_angle_beta 116.28(3)
_cell_angle_gamma 90.00
_cell_formula_units_Z 4
_cell_length_a 30.445(6)
_cell_length_b 14.098(3)
_cell_length_c 29.300(6)
_cell_measurement_temperature 100(2)
_cell_volume 11276(4)
_diffrn_ambient_temperature 100(2)
_diffrn_detector_area_resol_mean ?
_diffrn_measurement_device_type 'Crysalis system version 1.170'
_diffrn_measurement_method Omega,Phi
_diffrn_radiation_monochromator graphite
_diffrn_radiation_source 'fine-focus sealed tube'
_diffrn_radiation_type MoK\a
_diffrn_radiation_wavelength 0.71073
_diffrn_reflns_av_R_equivalents 0.0414
_diffrn_reflns_av_sigmaI/netI 0.0206
_diffrn_reflns_limit_h_max 38
_diffrn_reflns_limit_h_min -38
_diffrn_reflns_limit_k_max 17
_diffrn_reflns_limit_k_min -17
_diffrn_reflns_limit_l_max 25
_diffrn_reflns_limit_l_min -36
_diffrn_reflns_number 83421
_diffrn_reflns_theta_max 26.37
_diffrn_reflns_theta_min 3.88
_diffrn_standards_decay_% 0.1
_diffrn_standards_interval_count ?
_diffrn_standards_interval_time 30
_diffrn_standards_number ?
_exptl_absorpt_coefficient_mu 1.422
_exptl_absorpt_correction_T_max 0.747
_exptl_absorpt_correction_T_min 0.672
_exptl_absorpt_correction_type numerical
_exptl_crystal_colour black
_exptl_crystal_density_diffrn 1.587
_exptl_crystal_density_meas ?
_exptl_crystal_density_method 'not measured'
_exptl_crystal_description parallelepiped
_exptl_crystal_F_000 5486
_exptl_crystal_size_max 0.27
_exptl_crystal_size_mid 0.15
_exptl_crystal_size_min 0.12
_refine_ls_extinction_coef ?
_refine_ls_extinction_method none
_refine_ls_goodness_of_fit_ref 1.082
_refine_ls_hydrogen_treatment mixed
_refine_ls_matrix_type full
_refine_ls_number_parameters 730
_refine_ls_number_reflns 11358
_refine_ls_number_restraints 23
_refine_ls_restrained_S_all 1.093
_refine_ls_R_factor_all 0.0456
_refine_ls_R_factor_gt 0.0402
_refine_ls_shift/su_max 0.001
_refine_ls_shift/su_mean 0.000
_refine_ls_structure_factor_coef Fsqd
_refine_ls_weighting_details 'calc w=1/[\s^2^(Fo^2^)+(0.0281P)^2^+59.6820P] where P=(Fo^2^+2Fc^2^)/3'
_refine_ls_weighting_scheme calc
_refine_ls_wR_factor_gt 0.0903
_refine_ls_wR_factor_ref 0.0931
_reflns_number_gt 9996
_reflns_number_total 11358
_reflns_threshold_expression >2sigma(I)
_cod_original_sg_symbol_H-M 'C 2/c'
_cod_database_code 7050325

loop_
_symmetry_equiv_pos_as_xyz
'x, y, z'
'-x, y, -z+1/2'
'x+1/2, y+1/2, z'
'-x+1/2, y+1/2, -z+1/2'
'-x, -y, -z'
'x, -y, z-1/2'
'-x+1/2, -y+1/2, -z'
'x+1/2, -y+1/2, z-1/2'

loop_
_atom_site_label
_atom_site_type_symbol
_atom_site_fract_x
_atom_site_fract_y
_atom_site_fract_z
_atom_site_U_iso_or_equiv
_atom_site_adp_type
_atom_site_occupancy
_atom_site_symmetry_multiplicity
_atom_site_calc_flag
_atom_site_refinement_flags
_atom_site_disorder_assembly
_atom_site_disorder_group
Mn1 Mn 0.151037(14) 0.76218(3) 0.291808(16) 0.01566(9) Uani 1 1 d . . .
Mn2 Mn 0.128383(15) 0.71320(3) 0.392941(16) 0.01670(9) Uani 1 1 d . . .
Mn3 Mn 0.043991(14) 0.70835(3) 0.300271(15) 0.01210(9) Uani 1 1 d . . .
Mn4 Mn 0.032282(14) 0.84237(3) 0.223611(15) 0.01206(9) Uani 1 1 d . . .
Mn5 Mn 0.090368(15) 0.83477(3) 0.171889(16) 0.01569(9) Uani 1 1 d . . .
Mn6 Mn 0.030507(15) 0.78837(3) 0.404692(15) 0.01627(9) Uani 1 1 d . . .
O1 O 0.19924(7) 0.80538(15) 0.26817(8) 0.0235(4) Uani 1 1 d . . .
O2 O 0.15866(7) 0.85591(15) 0.18767(8) 0.0229(4) Uani 1 1 d . . .
O3 O 0.13491(7) 0.63630(14) 0.24815(8) 0.0219(4) Uani 1 1 d . . .
O4 O 0.09780(7) 0.68203(14) 0.16669(8) 0.0202(4) Uani 1 1 d . . .
O5 O 0.19827(7) 0.69911(15) 0.41349(8) 0.0219(4) Uani 1 1 d . . .
O6 O 0.20668(7) 0.69056(15) 0.34118(8) 0.0229(4) Uani 1 1 d . . .
O7 O 0.07839(7) 0.84666(15) 0.10118(8) 0.0217(4) Uani 1 1 d . . .
O8 O -0.00342(8) 0.85284(15) 0.05432(8) 0.0234(4) Uani 1 1 d . . .
O9 O 0.08179(7) 0.99074(14) 0.17742(8) 0.0205(4) Uani 1 1 d . . .
O10 O 0.03632(7) 0.97952(13) 0.22087(7) 0.0170(4) Uani 1 1 d . . .
O11 O 0.04797(7) 0.57065(13) 0.30588(7) 0.0175(4) Uani 1 1 d . . .
O12 O 0.11761(7) 0.55817(14) 0.37937(8) 0.0217(4) Uani 1 1 d . . .
O13 O 0.14431(7) 0.68281(15) 0.46312(7) 0.0234(4) Uani 1 1 d . . .
O14 O 0.08107(8) 0.74655(16) 0.47223(8) 0.0261(5) Uani 1 1 d . . .
O15 O 0.06908(7) 0.91611(14) 0.40915(8) 0.0226(4) Uani 1 1 d . . .
O16 O 0.13766(7) 0.86432(14) 0.40634(8) 0.0209(4) Uani 1 1 d . . .
O17 O 0.09945(6) 0.83093(13) 0.24056(7) 0.0142(4) Uani 1 1 d . . .
O18 O 0.11116(6) 0.72141(13) 0.32275(7) 0.0143(4) Uani 1 1 d . . .
O19 O 0.05925(7) 0.71973(13) 0.36959(7) 0.0146(4) Uani 1 1 d . . .
O20 O 0.02678(6) 0.70835(12) 0.22845(7) 0.0122(4) Uani 1 1 d . . .
O21 O 0.03643(6) 0.84174(12) 0.29157(7) 0.0121(4) Uani 1 1 d . . .
O22 O 0.02318(7) 0.82847(13) 0.15673(7) 0.0144(4) Uani 1 1 d . . .
C1 C 0.19752(10) 0.8400(2) 0.22780(11) 0.0204(6) Uani 1 1 d . . .
C2 C 0.24599(11) 0.8627(2) 0.22842(13) 0.0289(7) Uani 1 1 d . . .
C3 C 0.29042(12) 0.8475(3) 0.27734(14) 0.0386(8) Uani 1 1 d . . .
H3A H 0.3197 0.8626 0.2729 0.058 Uiso 1 1 calc R . .
H3B H 0.2918 0.7811 0.2878 0.058 Uiso 1 1 calc R . .
H3C H 0.2890 0.8888 0.3036 0.058 Uiso 1 1 calc R . .
C4 C 0.24610(14) 0.8923(3) 0.18531(16) 0.0515(11) Uani 1 1 d . . .
H4A H 0.2762 0.9055 0.1843 0.062 Uiso 1 1 calc R . .
H4B H 0.2160 0.9003 0.1556 0.062 Uiso 1 1 calc R . .
C5 C 0.11063(10) 0.6197(2) 0.20188(11) 0.0193(6) Uani 1 1 d . . .
C6 C 0.09630(11) 0.5182(2) 0.18746(12) 0.0241(6) Uani 1 1 d . . .
C7 C 0.08713(13) 0.4859(2) 0.14193(13) 0.0345(8) Uani 1 1 d . . .
H7A H 0.0895 0.5270 0.1175 0.041 Uiso 1 1 calc R . .
H7B H 0.0781 0.4214 0.1336 0.041 Uiso 1 1 calc R . .
C8 C 0.09628(15) 0.4575(2) 0.22960(15) 0.0378(8) Uani 1 1 d . . .
H8A H 0.0901 0.3913 0.2183 0.057 Uiso 1 1 calc R . .
H8B H 0.0705 0.4793 0.2386 0.057 Uiso 1 1 calc R . .
H8C H 0.1282 0.4623 0.2594 0.057 Uiso 1 1 calc R . .
C9 C 0.22148(10) 0.67781(19) 0.38805(11) 0.0196(6) Uani 1 1 d . . .
C10 C 0.27114(12) 0.6335(2) 0.41668(13) 0.0296(7) Uani 1 1 d . . .
C11 C 0.29798(14) 0.6137(3) 0.38869(17) 0.0527(11) Uani 1 1 d . . .
H11A H 0.3303 0.5885 0.4117 0.079 Uiso 1 1 calc R . .
H11B H 0.3020 0.6721 0.3728 0.079 Uiso 1 1 calc R . .
H11C H 0.2802 0.5667 0.3622 0.079 Uiso 1 1 calc R . .
C12 C 0.28817(15) 0.6172(3) 0.46927(15) 0.0512(11) Uani 1 1 d . . .
H12A H 0.3198 0.5911 0.4886 0.061 Uiso 1 1 calc R . .
H12B H 0.2680 0.6324 0.4854 0.061 Uiso 1 1 calc R . .
C13 C 0.03985(11) 0.8636(2) 0.06060(11) 0.0219(6) Uani 1 1 d . . .
C14 C 0.04696(13) 0.9003(2) 0.01620(12) 0.0289(7) Uani 1 1 d . . .
C15 C 0.00639(14) 0.9002(3) -0.03187(13) 0.0396(9) Uani 1 1 d . . .
H15A H 0.0094 0.9248 -0.0605 0.047 Uiso 1 1 calc R . .
H15B H -0.0241 0.8755 -0.0358 0.047 Uiso 1 1 calc R . .
C16 C 0.09377(16) 0.9354(4) 0.02581(15) 0.0520(11) Uani 1 1 d . . .
H16A H 0.1169 0.8825 0.0338 0.078 Uiso 1 1 calc R . .
H16B H 0.1051 0.9794 0.0547 0.078 Uiso 1 1 calc R . .
H16C H 0.0917 0.9688 -0.0044 0.078 Uiso 1 1 calc R . .
C17 C 0.05926(10) 1.0258(2) 0.20022(11) 0.0197(6) Uani 1 1 d . . .
C18 C 0.05825(11) 1.1321(2) 0.20467(12) 0.0256(6) Uani 1 1 d . . .
C19 C 0.06023(16) 1.1858(3) 0.16476(16) 0.0439(9) Uani 1 1 d . . .
H19A H 0.0632 1.2533 0.1736 0.066 Uiso 1 1 calc R . .
H19B H 0.0302 1.1754 0.1333 0.066 Uiso 1 1 calc R . .
H19C H 0.0886 1.1659 0.1597 0.066 Uiso 1 1 calc R . .
C20 C 0.05768(16) 1.1706(3) 0.24808(16) 0.0466(10) Uani 1 1 d . . .
H20A H 0.0586 1.2374 0.2525 0.056 Uiso 1 1 calc R . .
H20B H 0.0563 1.1300 0.2733 0.056 Uiso 1 1 calc R . .
C21 C 0.08159(11) 0.5232(2) 0.34157(11) 0.0213(6) Uani 1 1 d . . .
C22 C 0.07765(13) 0.4172(2) 0.33749(13) 0.0287(7) Uani 1 1 d . . .
C23 C 0.03192(16) 0.3767(3) 0.31793(18) 0.0497(10) Uani 1 1 d . . .
H23A H 0.0286 0.3096 0.3157 0.060 Uiso 1 1 calc R . .
H23B H 0.0036 0.4157 0.3066 0.060 Uiso 1 1 calc R . .
C24 C 0.12332(15) 0.3662(3) 0.35587(17) 0.0457(10) Uani 1 1 d . . .
H24A H 0.1170 0.3007 0.3434 0.068 Uiso 1 1 calc R . .
H24B H 0.1391 0.3661 0.3932 0.068 Uiso 1 1 calc R . .
H24C H 0.1449 0.3970 0.3435 0.068 Uiso 1 1 calc R . .
C25 C 0.12111(11) 0.7029(2) 0.48866(11) 0.0238(6) Uani 1 1 d . . .
C26 C 0.14475(12) 0.6722(3) 0.54337(12) 0.0337(8) Uani 1 1 d . . .
C27 C 0.12114(15) 0.6917(4) 0.57172(15) 0.0628(15) Uani 1 1 d . . .
H27A H 0.1352 0.6738 0.6066 0.075 Uiso 1 1 calc R . .
H27B H 0.0904 0.7235 0.5569 0.075 Uiso 1 1 calc R . .
C28 C 0.19248(14) 0.6234(3) 0.56215(14) 0.0446(10) Uani 1 1 d . . .
H28A H 0.2061 0.6150 0.5991 0.067 Uiso 1 1 calc R . .
H28B H 0.2150 0.6615 0.5541 0.067 Uiso 1 1 calc R . .
H28C H 0.1880 0.5612 0.5457 0.067 Uiso 1 1 calc R . .
C29 C 0.10814(11) 0.9292(2) 0.40550(10) 0.0206(6) Uani 1 1 d . . .
C30 C 0.12111(13) 1.0312(2) 0.40088(13) 0.0286(7) Uani 1 1 d . . .
C31 C 0.07930(16) 1.1000(3) 0.38213(19) 0.0502(11) Uani 1 1 d . . .
H31A H 0.0913 1.1633 0.3796 0.075 Uiso 1 1 calc R . .
H31B H 0.0647 1.1017 0.4060 0.075 Uiso 1 1 calc R . .
H31C H 0.0545 1.0800 0.3485 0.075 Uiso 1 1 calc R . .
C32 C 0.16739(14) 1.0553(3) 0.41504(15) 0.0396(9) Uani 1 1 d . . .
H32A H 0.1757 1.1198 0.4137 0.048 Uiso 1 1 calc R . .
H32B H 0.1922 1.0080 0.4266 0.048 Uiso 1 1 calc R . .
O101 O 0.04284(10) 0.49573(19) 0.42140(10) 0.0430(6) Uani 1 1 d . . .
O102 O 0.12245(9) 0.46223(18) 0.46504(10) 0.0362(6) Uani 1 1 d . . .
C101 C 0.07585(13) 0.4560(2) 0.45667(13) 0.0296(7) Uani 1 1 d . . .
C102 C 0.06718(14) 0.3949(2) 0.49340(13) 0.0341(8) Uani 1 1 d . . .
C103 C 0.01621(17) 0.3735(3) 0.47979(18) 0.0558(12) Uani 1 1 d . . .
H10A H 0.0141 0.3378 0.5074 0.084 Uiso 1 1 calc R . .
H10B H 0.0024 0.3355 0.4486 0.084 Uiso 1 1 calc R . .
H10C H -0.0023 0.4328 0.4742 0.084 Uiso 1 1 calc R . .
C104 C 0.10544(18) 0.3642(3) 0.53642(16) 0.0536(11) Uani 1 1 d . . .
H10D H 0.0998 0.3260 0.5600 0.064 Uiso 1 1 calc R . .
H10E H 0.1380 0.3808 0.5430 0.064 Uiso 1 1 calc R . .
O201 O 0.17503(9) 1.07402(18) 0.21724(10) 0.0353(6) Uani 1 1 d . . .
O202 O 0.16096(8) 1.04916(18) 0.28497(9) 0.0361(6) Uani 1 1 d . . .
C201 C 0.18823(11) 1.0745(2) 0.26705(13) 0.0277(7) Uani 1 1 d . . .
C202 C 0.23922(12) 1.1082(2) 0.29937(14) 0.0338(8) Uani 1 1 d . . .
C203 C 0.27118(14) 1.1175(3) 0.28047(18) 0.0446(9) Uani 1 1 d . . .
H20C H 0.2619 1.1027 0.2458 0.054 Uiso 1 1 calc R . .
H20D H 0.3035 1.1390 0.3016 0.054 Uiso 1 1 calc R . .
C204 C 0.25071(15) 1.1282(4) 0.35374(16) 0.0552(12) Uani 1 1 d . . .
H20E H 0.2842 1.1527 0.3716 0.083 Uiso 1 1 calc R . .
H20F H 0.2478 1.0695 0.3701 0.083 Uiso 1 1 calc R . .
H20G H 0.2276 1.1753 0.3550 0.083 Uiso 1 1 calc R . .
O1W O 0.17796(7) 0.88517(15) 0.34224(8) 0.0229(4) Uani 1 1 d . . .
O2W O -0.00884(7) 0.66257(15) 0.40981(8) 0.0232(4) Uani 1 1 d . . .
C100 C 0.2539(4) 0.2727(8) 0.4832(5) 0.075(4) Uani 0.50 1 d PD . .
Cl1A Cl 0.2682(4) 0.3509(8) 0.4566(4) 0.139(3) Uani 0.25 1 d PDU . 1
Cl2A Cl 0.2181(3) 0.3005(9) 0.4982(4) 0.124(3) Uani 0.25 1 d PDU . 1
Cl1B Cl 0.2967(4) 0.2821(12) 0.4711(6) 0.187(4) Uani 0.25 1 d PDU . 2
Cl2B Cl 0.2327(5) 0.3727(9) 0.4700(5) 0.179(4) Uani 0.25 1 d PDU . 2
H102 H 0.1248(16) 0.492(3) 0.4413(17) 0.048(12) Uiso 1 1 d . . .
H201 H 0.1461(16) 1.051(3) 0.2026(16) 0.041(11) Uiso 1 1 d . . .
H11W H 0.1894 0.9390 0.3401 0.050 Uiso 1 1 d . . .
H12W H 0.1968 0.8625 0.3716 0.050 Uiso 1 1 d . . .
H21W H -0.0394 0.6529 0.3916 0.050 Uiso 1 1 d . . .
H22W H 0.0027 0.6163 0.4297 0.050 Uiso 1 1 d . . .
